data_2008288
loop_
_publ_author_name
'El-Bali, Brahim'
'Bolte, Michael'

_publ_section_title
;
 Redetermination of [CaCu(C~2~H~3~O~2~)~4~(H~2~ O)~2~]^.^6H~2~O at 173
 K
;
_journal_issue 3
_journal_name_full 'Acta Crystallographica Section C'
_journal_page_first IUC9900015
_journal_paper_doi 10.1107/S0108270199099771
_journal_volume 55
_journal_year 1999
_chemical_formula_iupac '[Ca Cu (C2 H3 O2)4 (H2 O)2], 6H2 O'
_chemical_formula_sum 'C8 H24 Ca Cu O14'
_chemical_formula_weight 447.89
_chemical_name_systematic ?
_space_group_IT_number 87
_symmetry_cell_setting tetragonal
_symmetry_space_group_name_Hall '-I 4'
_symmetry_space_group_name_H-M 'I 4/m'
_audit_creation_method SHELXL-97
_cell_angle_alpha 90.00
_cell_angle_beta 90.00
_cell_angle_gamma 90.00
_cell_formula_units_Z 4
_cell_length_a 11.0780(10)
_cell_length_b 11.0780(10)
_cell_length_c 16.2310(10)
_cell_measurement_reflns_used 512
_cell_measurement_temperature 173(2)
_cell_measurement_theta_max 25
_cell_measurement_theta_min 1
_cell_volume 1991.9(3)
_computing_cell_refinement 'SMART (Siemens, 1995)'
_computing_data_collection 'SMART (Siemens, 1995)'
_computing_data_reduction 'SAINT (Siemens, 1995)'
_computing_molecular_graphics 'XP in SHELXTL-Plus (Sheldrick, 1991)'
_computing_structure_refinement 'SHELXL97 (Sheldrick, 1997)'
_computing_structure_solution 'SHELXS97 (Sheldrick, 1990)'
_diffrn_ambient_temperature 173(2)
_diffrn_measured_fraction_theta_full 0.997
_diffrn_measured_fraction_theta_max 0.997
_diffrn_measurement_device_type 'Siemens CCD three-circle'
_diffrn_measurement_method \w
_diffrn_radiation_monochromator graphite
_diffrn_radiation_source 'fine-focus sealed tube'
_diffrn_radiation_type MoK\a
_diffrn_radiation_wavelength 0.71073
_diffrn_reflns_av_R_equivalents 0.026
_diffrn_reflns_av_sigmaI/netI 0.0099
_diffrn_reflns_limit_h_max 17
_diffrn_reflns_limit_h_min -17
_diffrn_reflns_limit_k_max 17
_diffrn_reflns_limit_k_min -17
_diffrn_reflns_limit_l_max 24
_diffrn_reflns_limit_l_min -24
_diffrn_reflns_number 32327
_diffrn_reflns_theta_full 33.14
_diffrn_reflns_theta_max 33.14
_diffrn_reflns_theta_min 2.23
_diffrn_standards_decay_% 0
_diffrn_standards_interval_time 1200
_diffrn_standards_number 367
_exptl_absorpt_coefficient_mu 1.412
_exptl_absorpt_correction_T_max 0.719
_exptl_absorpt_correction_T_min 0.602
_exptl_absorpt_correction_type empirical
_exptl_absorpt_process_details '(SADABS; Sheldrick, 1996)'
_exptl_crystal_colour 'Light blue'
_exptl_crystal_density_diffrn 1.494
_exptl_crystal_density_method 'not measured'
_exptl_crystal_description block
_exptl_crystal_F_000 932
_exptl_crystal_size_max 0.40
_exptl_crystal_size_mid 0.35
_exptl_crystal_size_min 0.25
_refine_diff_density_max 0.361
_refine_diff_density_min -0.454
_refine_ls_extinction_coef 0.0033(3)
_refine_ls_extinction_method SHELXL97
_refine_ls_goodness_of_fit_ref 1.073
_refine_ls_hydrogen_treatment mixed
_refine_ls_matrix_type full
_refine_ls_number_parameters 73
_refine_ls_number_reflns 1964
_refine_ls_number_restraints 0
_refine_ls_restrained_S_all 1.073
_refine_ls_R_factor_all 0.025
_refine_ls_R_factor_gt 0.020
_refine_ls_shift/su_max 0.028
_refine_ls_shift/su_mean 0.001
_refine_ls_structure_factor_coef Fsqd
_refine_ls_weighting_details 'calc w = 1/[\s^2^(Fo^2^)+(0.0289P)^2^+0.7146P] where P=(Fo^2^+2Fc^2^)/3'
_refine_ls_weighting_scheme calc
_refine_ls_wR_factor_ref 0.056
_reflns_number_gt 1688
_reflns_number_total 1964
_reflns_threshold_expression I>2\s(I)
_cod_data_source_file qa0093.cif
_cod_data_source_block b6
_cod_depositor_comments
;
The following automatic conversions were performed:
'_symmetry_cell_setting' value 'Tetragonal' changed to 'tetragonal'
according to '/home/saulius/struct/CIF-dictionaries/cif_core.dic'
dictionary named 'cif_core.dic' version 2.4.1 from 2010-06-29.

Automatic conversion script
Id: cif_fix_enum 1527 2010-12-29 10:47:43Z saulius 
;
_cod_database_code 2008288

loop_
_symmetry_equiv_pos_as_xyz
'x, y, z'
'-y, x, z'
'-x, -y, z'
'y, -x, z'
'x+1/2, y+1/2, z+1/2'
'-y+1/2, x+1/2, z+1/2'
'-x+1/2, -y+1/2, z+1/2'
'y+1/2, -x+1/2, z+1/2'
'-x, -y, -z'
'y, -x, -z'
'x, y, -z'
'-y, x, -z'
'-x+1/2, -y+1/2, -z+1/2'
'y+1/2, -x+1/2, -z+1/2'
'x+1/2, y+1/2, -z+1/2'
'-y+1/2, x+1/2, -z+1/2'

loop_
_atom_site_label
_atom_site_fract_x
_atom_site_fract_y
_atom_site_fract_z
_atom_site_U_iso_or_equiv
_atom_site_adp_type
_atom_site_calc_flag
_atom_site_refinement_flags
_atom_site_occupancy
_atom_site_disorder_assembly
_atom_site_disorder_group
_atom_site_type_symbol
Ca1 0.5 0 0 0.01720(7) Uani d S 1 . . Ca
Cu1 0.5 0 0.25 0.01454(6) Uani d S 1 . . Cu
C1 0.31003(7) 0.09007(7) 0.16322(5) 0.01947(14) Uani d . 1 . . C
C2 0.19018(9) 0.14858(9) 0.14631(7) 0.03006(19) Uani d . 1 . . C
H2A 0.1552 0.1774 0.1982 0.045 Uiso calc PR 0.492(15) . . H
H2B 0.1357 0.0896 0.1210 0.045 Uiso calc PR 0.492(15) . . H
H2C 0.2016 0.2169 0.1088 0.045 Uiso calc PR 0.492(15) . . H
H2D 0.1731 0.1453 0.0871 0.045 Uiso calc PR 0.508(15) . . H
H2E 0.1926 0.2330 0.1643 0.045 Uiso calc PR 0.508(15) . . H
H2F 0.1267 0.1057 0.1765 0.045 Uiso calc PR 0.508(15) . . H
O12 0.37586(7) 0.05860(8) 0.10570(5) 0.03653(18) Uani d . 1 . . O
O13 0.33989(6) 0.07505(6) 0.23858(4) 0.02152(12) Uani d . 1 . . O
O1 0.58342(11) 0.19457(9) 0 0.0307(2) Uani d S 1 . . O
H1 0.5717(13) 0.2326(14) 0.0415(8) 0.044(4) Uiso d . 1 . . H
O2 0.16923(6) 0.04946(7) 0.35911(4) 0.02534(13) Uani d . 1 . . O
H21 0.1439(17) -0.0177(18) 0.3577(10) 0.057(5) Uiso d . 1 . . H
H22 0.2212(15) 0.0539(14) 0.3226(10) 0.052(4) Uiso d . 1 . . H

loop_
_atom_site_aniso_label
_atom_site_aniso_U_11
_atom_site_aniso_U_22
_atom_site_aniso_U_33
_atom_site_aniso_U_12
_atom_site_aniso_U_13
_atom_site_aniso_U_23
Ca1 0.01947(13) 0.02152(14) 0.01062(12) 0.00288(10) 0.000 0.000
Cu1 0.01576(7) 0.01576(7) 0.01209(9) 0.000 0.000 0.000
C1 0.0201(3) 0.0179(3) 0.0204(3) 0.0004(3) 0.0030(3) -0.0015(3)
C2 0.0279(4) 0.0315(4) 0.0308(4) 0.0082(3) -0.0054(3) 0.0003(4)
O12 0.0376(4) 0.0476(4) 0.0244(3) 0.0084(3) 0.0128(3) -0.0046(3)
O13 0.0189(3) 0.0261(3) 0.0196(3) 0.0038(2) 0.0020(2) -0.0003(2)
O1 0.0465(6) 0.0260(4) 0.0197(4) -0.0029(4) 0.000 0.000
O2 0.0236(3) 0.0306(3) 0.0219(3) -0.0018(2) 0.0031(2) 0.0005(2)

loop_
_atom_type_symbol
_atom_type_description
_atom_type_scat_dispersion_real
_atom_type_scat_dispersion_imag
_atom_type_scat_source
C C 0.0033 0.0016 'International Tables Vol C Tables 4.2.6.8 and 6.1.1.4'
H H 0.0000 0.0000 'International Tables Vol C Tables 4.2.6.8 and 6.1.1.4'
O O 0.0106 0.0060 'International Tables Vol C Tables 4.2.6.8 and 6.1.1.4'
Ca Ca 0.2262 0.3064 'International Tables Vol C Tables 4.2.6.8 and 6.1.1.4'
Cu Cu 0.3201 1.2651 'International Tables Vol C Tables 4.2.6.8 and 6.1.1.4'

loop_
_geom_angle_atom_site_label_1
_geom_angle_atom_site_label_2
_geom_angle_atom_site_label_3
_geom_angle_site_symmetry_1
_geom_angle_site_symmetry_3
_geom_angle
O12 Ca1 O12 11 . 96.89(4)
O12 Ca1 O12 11 3_655 180.0
O12 Ca1 O12 . 3_655 83.11(4)
O12 Ca1 O12 11 9_655 83.10(4)
O12 Ca1 O12 . 9_655 180.0
O12 Ca1 O12 3_655 9_655 96.89(4)
O12 Ca1 O1 11 9_655 91.37(3)
O12 Ca1 O1 . 9_655 91.37(3)
O12 Ca1 O1 3_655 9_655 88.63(3)
O12 Ca1 O1 9_655 9_655 88.63(3)
O12 Ca1 O1 11 . 88.63(3)
O12 Ca1 O1 . . 88.63(3)
O12 Ca1 O1 3_655 . 91.37(3)
O12 Ca1 O1 9_655 . 91.37(3)
O1 Ca1 O1 9_655 . 180.0
O12 Ca1 H1 11 . 95.2(3)
O12 Ca1 H1 . . 74.2(3)
O12 Ca1 H1 3_655 . 84.8(3)
O12 Ca1 H1 9_655 . 105.8(3)
O1 Ca1 H1 9_655 . 164.7(3)
O1 Ca1 H1 . . 15.3(3)
O13 Cu1 O13 14 16_545 169.19(3)
O13 Cu1 O13 14 . 90.508(3)
O13 Cu1 O13 16_545 . 90.508(3)
O13 Cu1 O13 14 3_655 90.508(3)
O13 Cu1 O13 16_545 3_655 90.508(3)
O13 Cu1 O13 . 3_655 169.19(3)
O12 C1 O13 . . 122.27(8)
O12 C1 C2 . . 120.36(8)
O13 C1 C2 . . 117.37(7)
C1 C2 H2A . . 109.5
C1 C2 H2B . . 109.5
H2A C2 H2B . . 109.5
C1 C2 H2C . . 109.5
H2A C2 H2C . . 109.5
H2B C2 H2C . . 109.5
C1 C2 H2D . . 109.5
H2A C2 H2D . . 141.1
H2B C2 H2D . . 56.3
H2C C2 H2D . . 56.3
C1 C2 H2E . . 109.5
H2A C2 H2E . . 56.3
H2B C2 H2E . . 141.1
H2C C2 H2E . . 56.3
H2D C2 H2E . . 109.5
C1 C2 H2F . . 109.5
H2A C2 H2F . . 56.3
H2B C2 H2F . . 56.3
H2C C2 H2F . . 141.1
H2D C2 H2F . . 109.5
H2E C2 H2F . . 109.5
C1 O12 Ca1 . . 179.31(7)
C1 O13 Cu1 . . 112.24(5)
H1 O1 Ca1 11 . 114.7(10)
H1 O1 H1 11 . 114(2)
Ca1 O1 H1 . . 114.7(10)
H21 O2 H22 . . 106.3(16)

loop_
_geom_bond_atom_site_label_1
_geom_bond_atom_site_label_2
_geom_bond_site_symmetry_2
_geom_bond_distance
_geom_bond_publ_flag
Ca1 O12 11 2.2926(7) ?
Ca1 O12 . 2.2926(7) ?
Ca1 O12 3_655 2.2926(7) ?
Ca1 O12 9_655 2.2926(7) ?
Ca1 O1 9_655 2.3452(11) ?
Ca1 O1 . 2.3452(10) ?
Ca1 H1 . 2.780(15) ?
Cu1 O13 14 1.9676(6) ?
Cu1 O13 16_545 1.9676(6) ?
Cu1 O13 . 1.9676(6) ?
Cu1 O13 3_655 1.9676(6) ?
C1 O12 . 1.2349(10) ?
C1 O13 . 1.2781(10) ?
C1 C2 . 1.5028(12) ?
C2 H2A . 0.9800 ?
C2 H2B . 0.9800 ?
C2 H2C . 0.9800 ?
C2 H2D . 0.9800 ?
C2 H2E . 0.9800 ?
C2 H2F . 0.9800 ?
O1 H1 11 0.806(14) ?
O1 H1 . 0.806(14) ?
O2 H21 . 0.80(2) ?
O2 H22 . 0.827(18) ?

loop_
_geom_hbond_atom_site_label_D
_geom_hbond_atom_site_label_H
_geom_hbond_atom_site_label_A
_geom_hbond_site_symmetry_A
_geom_hbond_distance_DH
_geom_hbond_distance_HA
_geom_hbond_distance_DA
_geom_hbond_angle_DHA
O1 H1 O2 14 0.806(14) 1.960(14) 2.7655(9) 177.2(15)
O2 H21 O2 4 0.80(2) 1.98(2) 2.7621(10) 168.5(18)
O2 H22 O13 . 0.827(18) 1.909(18) 2.7352(9) 176.4(16)

loop_
_geom_torsion_atom_site_label_1
_geom_torsion_atom_site_label_2
_geom_torsion_atom_site_label_3
_geom_torsion_atom_site_label_4
_geom_torsion_site_symmetry_1
_geom_torsion_site_symmetry_4
_geom_torsion
O13 C1 O12 Ca1 . . -16(6)
C2 C1 O12 Ca1 . . 164(6)
O12 Ca1 O12 C1 11 . -164(6)
O12 Ca1 O12 C1 3_655 . 16(6)
O12 Ca1 O12 C1 9_655 . -158(6)
O1 Ca1 O12 C1 9_655 . 104(6)
O1 Ca1 O12 C1 . . -76(6)
O12 C1 O13 Cu1 . . 0.82(11)
C2 C1 O13 Cu1 . . -179.04(6)
O13 Cu1 O13 C1 14 . 94.88(6)
O13 Cu1 O13 C1 16_545 . -95.88(6)
O13 Cu1 O13 C1 3_655 . -0.50(5)
O12 Ca1 O1 H1 11 11 -18.6(12)
O12 Ca1 O1 H1 . 11 -115.5(12)
O12 Ca1 O1 H1 3_655 11 161.4(12)
O12 Ca1 O1 H1 9_655 11 64.5(12)
O1 Ca1 O1 H1 9_655 11 112.9(12)
